data_7110426
loop_
_publ_author_name
'J\"akle, Frieder'
'Lough, Alan J.'
'Manners, Ian'

_publ_section_title
;
 Selective synthesis of 1-stanna-2-boraferrocenes: novel bidentate Lewis
 acids via an unexpected rearrangement reaction
;
_journal_issue 5
_journal_name_full 'Chemical Communications'
_journal_page_first 453
_journal_paper_doi 10.1039/a809276a
_journal_year 1999
_chemical_formula_sum 'C19 H22 B Cl Fe Sn'
_chemical_formula_weight 471.17
_chemical_name_systematic
; 
 ? 
;
_space_group_IT_number 14
_symmetry_space_group_name_Hall '-P 2yn'
_symmetry_space_group_name_H-M 'P 1 21/n 1'
_atom_sites_solution_hydrogens geom
_atom_sites_solution_primary direct
_atom_sites_solution_secondary difmap
_audit_creation_method SHELXL-97
_cell_angle_alpha 90.00
_cell_angle_beta 95.826(3)
_cell_angle_gamma 90.00
_cell_formula_units_Z 4
_cell_length_a 11.0509(4)
_cell_length_b 14.1655(7)
_cell_length_c 11.7913(5)
_cell_measurement_temperature 150.0(1)
_cell_volume 1836.29(14)
_computing_cell_refinement 'Denzo-SMN (Otwinowski & Minor, 1997)'
_computing_data_collection 'KappaCCD server software (Nonius, 1997)'
_computing_data_reduction 'Denzo-SMN (Otwinowski & Minor, 1997)'
_computing_molecular_graphics 'Bruker SHELXTL V5.1'
_computing_publication_material 'Bruker SHELXTL V5.1'
_computing_structure_refinement 'SHELXL-97 (Sheldrick, 1997)'
_computing_structure_solution 'SHELXS-97 (Sheldrick, 1990)'
_diffrn_ambient_temperature 150.0(1)
_diffrn_measured_fraction_theta_full 0.969
_diffrn_measured_fraction_theta_max 0.969
_diffrn_measurement_device_type 'Nonius KappaCCD'
_diffrn_measurement_method 'phi scans'
_diffrn_radiation_monochromator graphite
_diffrn_radiation_source 'fine-focus sealed tube'
_diffrn_radiation_type MoK\a
_diffrn_radiation_wavelength 0.71073
_diffrn_reflns_av_R_equivalents 0.0000
_diffrn_reflns_av_sigmaI/netI 0.0390
_diffrn_reflns_limit_h_max 13
_diffrn_reflns_limit_h_min 0
_diffrn_reflns_limit_k_max 16
_diffrn_reflns_limit_k_min 0
_diffrn_reflns_limit_l_max 13
_diffrn_reflns_limit_l_min -14
_diffrn_reflns_number 3145
_diffrn_reflns_theta_full 25.05
_diffrn_reflns_theta_max 25.05
_diffrn_reflns_theta_min 4.19
_exptl_absorpt_coefficient_mu 2.291
_exptl_absorpt_correction_type multi-scan
_exptl_absorpt_process_details 'Scalepack (Otwinowski & Minor, 1997)'
_exptl_crystal_density_diffrn 1.704
_exptl_crystal_density_method 'not measured'
_exptl_crystal_F_000 936
_refine_diff_density_max 0.707
_refine_diff_density_min -0.874
_refine_diff_density_rms 0.097
_refine_ls_extinction_coef 0.0027(5)
_refine_ls_extinction_expression Fc^*^=kFc[1+0.001xFc^2^\l^3^/sin(2\q)]^-1/4^
_refine_ls_extinction_method SHELXL
_refine_ls_goodness_of_fit_ref 1.067
_refine_ls_hydrogen_treatment mixed
_refine_ls_matrix_type full
_refine_ls_number_parameters 212
_refine_ls_number_reflns 3145
_refine_ls_number_restraints 0
_refine_ls_restrained_S_all 1.067
_refine_ls_R_factor_all 0.0383
_refine_ls_R_factor_gt 0.0307
_refine_ls_shift/su_max 0.019
_refine_ls_shift/su_mean 0.000
_refine_ls_structure_factor_coef Fsqd
_refine_ls_weighting_details 'calc w=1/[\s^2^(Fo^2^)+(0.0441P)^2^+1.5093P] where P=(Fo^2^+2Fc^2^)/3'
_refine_ls_weighting_scheme calc
_refine_ls_wR_factor_gt 0.0786
_refine_ls_wR_factor_ref 0.0825
_reflns_number_gt 2688
_reflns_number_total 3145
_reflns_threshold_expression >2sigma(I)
_cod_data_source_file 809276asup1.cif
_cod_data_source_block k9850
_cod_original_cell_volume 1836.3(6)
_cod_database_code 7110426

loop_
_symmetry_equiv_pos_as_xyz
'x, y, z'
'-x+1/2, y+1/2, -z+1/2'
'-x, -y, -z'
'x-1/2, -y-1/2, z-1/2'

loop_
_atom_site_label
_atom_site_type_symbol
_atom_site_fract_x
_atom_site_fract_y
_atom_site_fract_z
_atom_site_U_iso_or_equiv
_atom_site_adp_type
_atom_site_occupancy
_atom_site_symmetry_multiplicity
_atom_site_calc_flag
_atom_site_refinement_flags
Sn1 Sn 0.57285(2) 0.051716(18) 1.28851(2) 0.02557(12) Uani 1 1 d .
Fe1 Fe 0.86497(4) 0.08556(4) 1.17113(4) 0.02501(16) Uani 1 1 d .
Cl1 Cl 0.68389(10) -0.02904(8) 1.44544(9) 0.0406(3) Uani 1 1 d .
C1 C 0.6943(3) 0.0273(3) 1.1634(3) 0.0257(8) Uani 1 1 d .
B1 B 0.6617(4) 0.1731(3) 1.0161(3) 0.0289(9) Uani 1 1 d .
C2 C 0.7131(3) 0.0770(3) 1.0578(3) 0.0274(8) Uani 1 1 d .
C3 C 0.8159(3) 0.0316(3) 1.0132(3) 0.0291(8) Uani 1 1 d .
H3A H 0.8516 0.0502 0.9418 0.035 Uiso 1 1 calc R
C4 C 0.8583(3) -0.0424(3) 1.0872(4) 0.0331(9) Uani 1 1 d .
H4A H 0.9292 -0.0844 1.0777 0.040 Uiso 1 1 calc R
C5 C 0.7843(3) -0.0450(3) 1.1790(4) 0.0293(8) Uani 1 1 d .
H5A H 0.7954 -0.0892 1.2454 0.035 Uiso 1 1 calc R
C6 C 0.8867(3) 0.1778(3) 1.3071(3) 0.0370(10) Uani 1 1 d .
H6A H 0.8239 0.1938 1.3594 0.044 Uiso 1 1 calc R
C7 C 0.9060(4) 0.2252(3) 1.2057(4) 0.0374(10) Uani 1 1 d .
H7A H 0.8587 0.2809 1.1732 0.045 Uiso 1 1 calc R
C8 C 1.0025(3) 0.1800(3) 1.1565(4) 0.0365(9) Uani 1 1 d .
H8A H 1.0366 0.1986 1.0844 0.044 Uiso 1 1 calc R
C9 C 1.0431(3) 0.1042(3) 1.2294(3) 0.0353(9) Uani 1 1 d .
H9A H 1.1110 0.0599 1.2173 0.042 Uiso 1 1 calc R
C10 C 0.9721(3) 0.1025(3) 1.3217(3) 0.0352(9) Uani 1 1 d .
H10A H 0.9806 0.0566 1.3865 0.042 Uiso 1 1 calc R
C11 C 0.5426(3) 0.2129(3) 1.0606(3) 0.0260(8) Uani 1 1 d .
C12 C 0.4416(3) 0.1544(3) 1.0658(3) 0.0275(8) Uani 1 1 d .
H12A H 0.4474 0.0895 1.0465 0.033 Uiso 1 1 calc R
C13 C 0.3323(3) 0.1891(3) 1.0985(3) 0.0338(9) Uani 1 1 d .
H13A H 0.2647 0.1480 1.1007 0.041 Uiso 1 1 calc R
C14 C 0.3221(4) 0.2826(3) 1.1278(3) 0.0358(9) Uani 1 1 d .
H14A H 0.2477 0.3062 1.1503 0.043 Uiso 1 1 calc R
C15 C 0.4220(4) 0.3425(3) 1.1240(3) 0.0363(9) Uani 1 1 d .
H15A H 0.4161 0.4068 1.1457 0.044 Uiso 1 1 calc R
C16 C 0.5291(4) 0.3085(3) 1.0889(3) 0.0320(9) Uani 1 1 d .
H16A H 0.5952 0.3507 1.0838 0.038 Uiso 1 1 calc R
C17 C 0.7259(3) 0.2343(2) 0.9224(3) 0.0186(7) Uani 1 1 d .
H17A H 0.8004 0.2024 0.9047 0.028 Uiso 1 1 calc R
H17B H 0.7461 0.2972 0.9531 0.028 Uiso 1 1 calc R
H17C H 0.6699 0.2402 0.8528 0.028 Uiso 1 1 calc R
C18 C 0.4130(4) -0.0330(3) 1.2647(4) 0.0396(10) Uani 1 1 d .
H18A H 0.3630 -0.0126 1.1957 0.059 Uiso 1 1 calc R
H18B H 0.3666 -0.0261 1.3308 0.059 Uiso 1 1 calc R
H18C H 0.4360 -0.0993 1.2568 0.059 Uiso 1 1 calc R
C19 C 0.5530(4) 0.1856(3) 1.3648(3) 0.0354(9) Uani 1 1 d .
H19A H 0.5234 0.2314 1.3061 0.053 Uiso 0.50 1 calc PR
H19B H 0.6319 0.2065 1.4019 0.053 Uiso 0.50 1 calc PR
H19C H 0.4946 0.1809 1.4218 0.053 Uiso 0.50 1 calc PR
H19A H 0.5765 0.1811 1.4471 0.053 Uiso 0.50 1 calc PR
H19B H 0.4680 0.2060 1.3513 0.053 Uiso 0.50 1 calc PR
H19C H 0.6053 0.2316 1.3314 0.053 Uiso 0.50 1 calc PR

loop_
_atom_site_aniso_label
_atom_site_aniso_U_11
_atom_site_aniso_U_22
_atom_site_aniso_U_33
_atom_site_aniso_U_23
_atom_site_aniso_U_13
_atom_site_aniso_U_12
Sn1 0.02496(18) 0.02519(18) 0.02710(17) -0.00107(10) 0.00525(11) -0.00090(9)
Fe1 0.0225(3) 0.0253(3) 0.0273(3) -0.0049(2) 0.0031(2) -0.0005(2)
Cl1 0.0480(6) 0.0412(6) 0.0324(5) 0.0060(4) 0.0035(5) 0.0117(5)
C1 0.0238(19) 0.025(2) 0.0279(19) -0.0026(15) 0.0016(15) -0.0021(14)
B1 0.027(2) 0.034(2) 0.025(2) -0.0018(18) -0.0003(17) -0.0078(18)
C2 0.0229(18) 0.034(2) 0.0258(19) -0.0070(16) 0.0029(15) -0.0036(15)
C3 0.0252(19) 0.036(2) 0.0267(19) -0.0115(16) 0.0061(16) -0.0039(16)
C4 0.024(2) 0.033(2) 0.042(2) -0.0145(17) 0.0043(18) 0.0009(15)
C5 0.0245(19) 0.023(2) 0.040(2) -0.0057(16) 0.0008(17) -0.0007(14)
C6 0.032(2) 0.041(3) 0.039(2) -0.0162(19) 0.0063(18) -0.0021(18)
C7 0.037(2) 0.029(2) 0.044(2) -0.0056(18) -0.0044(19) -0.0018(17)
C8 0.032(2) 0.038(2) 0.041(2) -0.0055(18) 0.0053(17) -0.0138(18)
C9 0.026(2) 0.040(2) 0.038(2) -0.0091(18) -0.0030(17) 0.0003(17)
C10 0.029(2) 0.041(2) 0.034(2) -0.0048(18) -0.0051(17) -0.0033(17)
C11 0.0245(18) 0.030(2) 0.0225(18) 0.0031(15) -0.0020(15) -0.0017(15)
C12 0.0245(18) 0.029(2) 0.0284(19) -0.0038(16) 0.0018(15) -0.0002(15)
C13 0.0284(19) 0.036(2) 0.038(2) -0.0022(18) 0.0047(17) -0.0030(17)
C14 0.031(2) 0.042(3) 0.035(2) 0.0001(18) 0.0042(17) 0.0065(17)
C15 0.043(2) 0.029(2) 0.036(2) -0.0010(17) 0.0016(18) 0.0018(18)
C16 0.036(2) 0.029(2) 0.031(2) 0.0015(16) 0.0016(17) -0.0088(17)
C17 0.0150(15) 0.0274(19) 0.0136(15) -0.0006(13) 0.0029(13) -0.0018(13)
C18 0.033(2) 0.043(3) 0.044(2) 0.000(2) 0.0088(19) -0.0129(18)
C19 0.038(2) 0.034(2) 0.035(2) -0.0078(17) 0.0053(17) 0.0064(18)

loop_
_atom_type_symbol
_atom_type_description
_atom_type_scat_dispersion_real
_atom_type_scat_dispersion_imag
_atom_type_scat_source
C C 0.0033 0.0016 'International Tables Vol C Tables 4.2.6.8 and 6.1.1.4'
H H 0.0000 0.0000 'International Tables Vol C Tables 4.2.6.8 and 6.1.1.4'
B B 0.0013 0.0007 'International Tables Vol C Tables 4.2.6.8 and 6.1.1.4'
Cl Cl 0.1484 0.1585 'International Tables Vol C Tables 4.2.6.8 and 6.1.1.4'
Fe Fe 0.3463 0.8444 'International Tables Vol C Tables 4.2.6.8 and 6.1.1.4'
Sn Sn -0.6537 1.4246 'International Tables Vol C Tables 4.2.6.8 and 6.1.1.4'

loop_
_geom_angle_atom_site_label_1
_geom_angle_atom_site_label_2
_geom_angle_atom_site_label_3
_geom_angle
C19 Sn1 C1 122.74(16)
C19 Sn1 C18 116.08(17)
C1 Sn1 C18 113.06(16)
C19 Sn1 Cl1 99.54(12)
C1 Sn1 Cl1 98.52(10)
C18 Sn1 Cl1 100.65(13)
C9 Fe1 C3 121.10(16)
C9 Fe1 C2 158.74(16)
C3 Fe1 C2 41.67(15)
C9 Fe1 C8 40.69(17)
C3 Fe1 C8 107.44(16)
C2 Fe1 C8 123.54(16)
C9 Fe1 C10 40.27(16)
C3 Fe1 C10 156.24(16)
C2 Fe1 C10 160.17(16)
C8 Fe1 C10 68.10(17)
C9 Fe1 C1 156.98(17)
C3 Fe1 C1 69.51(15)
C2 Fe1 C1 41.91(15)
C8 Fe1 C1 161.22(16)
C10 Fe1 C1 122.28(16)
C9 Fe1 C5 120.64(16)
C3 Fe1 C5 68.14(16)
C2 Fe1 C5 69.23(16)
C8 Fe1 C5 156.92(16)
C10 Fe1 C5 106.33(17)
C1 Fe1 C5 40.63(14)
C9 Fe1 C7 67.82(17)
C3 Fe1 C7 125.05(17)
C2 Fe1 C7 109.65(16)
C8 Fe1 C7 40.40(16)
C10 Fe1 C7 67.64(17)
C1 Fe1 C7 125.27(16)
C5 Fe1 C7 160.18(16)
C9 Fe1 C4 105.20(16)
C3 Fe1 C4 40.36(17)
C2 Fe1 C4 69.32(16)
C8 Fe1 C4 121.65(16)
C10 Fe1 C4 120.56(17)
C1 Fe1 C4 68.76(15)
C5 Fe1 C4 40.34(16)
C7 Fe1 C4 159.18(17)
C9 Fe1 C6 67.85(16)
C3 Fe1 C6 161.46(17)
C2 Fe1 C6 124.74(16)
C8 Fe1 C6 67.83(17)
C10 Fe1 C6 40.53(16)
C1 Fe1 C6 108.85(16)
C5 Fe1 C6 123.40(17)
C7 Fe1 C6 39.88(17)
C4 Fe1 C6 157.63(18)
C9 Fe1 B1 141.86(15)
C3 Fe1 B1 59.10(14)
C2 Fe1 B1 27.69(14)
C8 Fe1 B1 101.19(15)
C10 Fe1 B1 143.91(15)
C1 Fe1 B1 60.90(13)
C5 Fe1 B1 95.60(14)
C7 Fe1 B1 81.99(14)
C4 Fe1 B1 94.73(14)
C6 Fe1 B1 103.40(14)
C5 C1 C2 107.3(3)
C5 C1 Fe1 70.0(2)
C2 C1 Fe1 68.6(2)
C5 C1 Sn1 120.6(3)
C2 C1 Sn1 131.9(3)
Fe1 C1 Sn1 123.19(17)
C2 B1 C11 120.4(3)
C2 B1 C17 121.2(3)
C11 B1 C17 118.3(3)
C2 B1 Fe1 38.12(17)
C11 B1 Fe1 122.9(2)
C17 B1 Fe1 106.4(2)
C3 C2 C1 106.2(3)
C3 C2 B1 123.7(3)
C1 C2 B1 128.2(3)
C3 C2 Fe1 69.0(2)
C1 C2 Fe1 69.5(2)
B1 C2 Fe1 114.2(3)
C4 C3 C2 109.1(3)
C4 C3 Fe1 70.9(2)
C2 C3 Fe1 69.4(2)
C3 C4 C5 108.0(3)
C3 C4 Fe1 68.8(2)
C5 C4 Fe1 69.7(2)
C4 C5 C1 109.3(4)
C4 C5 Fe1 69.9(2)
C1 C5 Fe1 69.4(2)
C7 C6 C10 107.8(4)
C7 C6 Fe1 70.0(2)
C10 C6 Fe1 69.1(2)
C6 C7 C8 108.5(4)
C6 C7 Fe1 70.1(2)
C8 C7 Fe1 69.2(2)
C7 C8 C9 107.4(4)
C7 C8 Fe1 70.4(2)
C9 C8 Fe1 69.3(2)
C10 C9 C8 108.4(4)
C10 C9 Fe1 70.3(2)
C8 C9 Fe1 70.0(2)
C9 C10 C6 108.0(4)
C9 C10 Fe1 69.4(2)
C6 C10 Fe1 70.4(2)
C12 C11 C16 117.1(3)
C12 C11 B1 120.2(3)
C16 C11 B1 122.5(3)
C13 C12 C11 121.4(4)
C14 C13 C12 120.3(4)
C13 C14 C15 119.4(4)
C16 C15 C14 120.2(4)
C15 C16 C11 121.4(4)

loop_
_geom_bond_atom_site_label_1
_geom_bond_atom_site_label_2
_geom_bond_distance
Sn1 C19 2.121(4)
Sn1 C1 2.121(4)
Sn1 C18 2.130(4)
Sn1 Cl1 2.4036(12)
Fe1 C9 2.035(4)
Fe1 C3 2.035(4)
Fe1 C2 2.040(4)
Fe1 C8 2.045(4)
Fe1 C10 2.046(4)
Fe1 C1 2.052(4)
Fe1 C5 2.060(4)
Fe1 C7 2.061(4)
Fe1 C4 2.062(4)
Fe1 C6 2.063(4)
Fe1 B1 3.015(4)
C1 C5 1.427(5)
C1 C2 1.464(5)
B1 C2 1.536(6)
B1 C11 1.571(5)
B1 C17 1.623(5)
C2 C3 1.450(5)
C3 C4 1.414(6)
C4 C5 1.421(6)
C6 C7 1.407(6)
C6 C10 1.423(6)
C7 C8 1.418(6)
C8 C9 1.418(6)
C9 C10 1.405(6)
C11 C12 1.397(5)
C11 C16 1.407(5)
C12 C13 1.394(5)
C13 C14 1.376(6)
C14 C15 1.396(6)
C15 C16 1.380(6)
